data_4332475
loop_
_publ_author_name
'Sakamoto, Hideshi'
'Watanabe, Yusuke'
'Saito, Taro'

_publ_section_title
;
 Synthesis of Im3[Re3(\m3-S)(\m-S)3Br9]Br (Im =
 1-Ethyl-3-methylimidazolium) by Means of an Ionic Liquid
;
_journal_issue 12
_journal_name_full 'Inorganic Chemistry'
_journal_page_first 4578
_journal_page_last 4579
_journal_paper_doi 10.1021/ic060428k
_journal_volume 45
_journal_year 2006
_chemical_formula_sum 'C18 H33 Br10 N6 Re3 S4'
_chemical_formula_weight 1819.44
_chemical_name_systematic
; 
 ? 
;
_space_group_IT_number 14
_symmetry_cell_setting monoclinic
_symmetry_space_group_name_Hall '-P 2yn'
_symmetry_space_group_name_H-M 'P 1 21/n 1'
_atom_sites_solution_hydrogens geom
_atom_sites_solution_primary direct
_atom_sites_solution_secondary difmap
_audit_creation_method SHELXL-97
_cell_angle_alpha 90.00
_cell_angle_beta 96.691(2)
_cell_angle_gamma 90.00
_cell_formula_units_Z 4
_cell_length_a 11.1806(6)
_cell_length_b 19.2756(11)
_cell_length_c 18.5823(12)
_cell_measurement_temperature 298
_cell_measurement_theta_max 28.30
_cell_measurement_theta_min 1.53
_cell_volume 3977.4(4)
_computing_cell_refinement 'Bruker SMART'
_computing_data_collection 'Bruker SMART'
_computing_data_reduction 'Bruker SAINT'
_computing_structure_refinement 'SHELXL-97 (Sheldrick, 1997)'
_computing_structure_solution 'SHELXS-97 (Sheldrick, 1990)'
_diffrn_ambient_temperature 173
_diffrn_detector_area_resol_mean 8.366[pixels/mm]
_diffrn_measured_fraction_theta_full 0.998
_diffrn_measured_fraction_theta_max 0.998
_diffrn_measurement_device_type 'CCD area detector'
_diffrn_measurement_method 'phi and omega scan'
_diffrn_radiation_monochromator graphite
_diffrn_radiation_source 'fine-focus sealed tube'
_diffrn_radiation_type MoK\a
_diffrn_radiation_wavelength 0.71073
_diffrn_reflns_av_R_equivalents 0.0369
_diffrn_reflns_av_sigmaI/netI 0.0456
_diffrn_reflns_limit_h_max 13
_diffrn_reflns_limit_h_min -14
_diffrn_reflns_limit_k_max 20
_diffrn_reflns_limit_k_min -25
_diffrn_reflns_limit_l_max 24
_diffrn_reflns_limit_l_min -22
_diffrn_reflns_number 29879
_diffrn_reflns_theta_full 28.29
_diffrn_reflns_theta_max 28.29
_diffrn_reflns_theta_min 1.53
_diffrn_standards_decay_% 0
_diffrn_standards_interval_count none
_diffrn_standards_number 0
_exptl_absorpt_coefficient_mu 19.387
_exptl_absorpt_correction_T_max 0.2473
_exptl_absorpt_correction_T_min 0.0478
_exptl_absorpt_correction_type empirical
_exptl_absorpt_process_details SADABS
_exptl_crystal_colour black
_exptl_crystal_density_diffrn 3.038
_exptl_crystal_density_method 'not measured'
_exptl_crystal_description plate
_exptl_crystal_F_000 3288
_exptl_crystal_size_max 0.40
_exptl_crystal_size_mid 0.14
_exptl_crystal_size_min 0.10
_refine_diff_density_max 2.135
_refine_diff_density_min -1.880
_refine_diff_density_rms 0.215
_refine_ls_extinction_method none
_refine_ls_goodness_of_fit_ref 1.007
_refine_ls_hydrogen_treatment noref
_refine_ls_matrix_type full
_refine_ls_number_parameters 376
_refine_ls_number_reflns 9867
_refine_ls_number_restraints 0
_refine_ls_restrained_S_all 1.007
_refine_ls_R_factor_all 0.0422
_refine_ls_R_factor_gt 0.0308
_refine_ls_shift/su_max 0.001
_refine_ls_shift/su_mean 0.000
_refine_ls_structure_factor_coef Fsqd
_refine_ls_weighting_details 'calc w=1/[\s^2^(Fo^2^)+(0.0353P)^2^+0.0000P] where P=(Fo^2^+2Fc^2^)/3'
_refine_ls_weighting_scheme calc
_refine_ls_wR_factor_gt 0.0689
_refine_ls_wR_factor_ref 0.0729
_reflns_number_gt 8175
_reflns_number_total 9867
_reflns_threshold_expression >2sigma(I)
_cod_data_source_file ic060428ksup1.cif
_cod_data_source_block imre3s4
_cod_original_sg_symbol_H-M P2(1)/n
_cod_database_code 4332475

loop_
_symmetry_equiv_pos_as_xyz
'x, y, z'
'-x+1/2, y+1/2, -z+1/2'
'-x, -y, -z'
'x-1/2, -y-1/2, z-1/2'

loop_
_atom_site_label
_atom_site_type_symbol
_atom_site_fract_x
_atom_site_fract_y
_atom_site_fract_z
_atom_site_U_iso_or_equiv
_atom_site_adp_type
_atom_site_occupancy
_atom_site_symmetry_multiplicity
_atom_site_calc_flag
_atom_site_refinement_flags
Br1 Br 0.49420(5) 0.04737(3) 0.41415(3) 0.03026(14) Uani 1 1 d .
Br2 Br 0.53613(6) 0.22307(3) 0.42158(3) 0.03255(14) Uani 1 1 d .
Br3 Br 0.74985(5) 0.11074(3) 0.36102(3) 0.02819(13) Uani 1 1 d .
Br4 Br 0.78544(5) 0.13130(3) 0.18135(4) 0.03169(14) Uani 1 1 d .
Br5 Br 0.60208(6) 0.25011(3) 0.08531(4) 0.03855(16) Uani 1 1 d .
Br6 Br 0.56936(5) 0.07232(3) 0.05696(3) 0.03100(14) Uani 1 1 d .
Br7 Br 0.30625(5) 0.00490(3) 0.10587(3) 0.02478(12) Uani 1 1 d .
Br8 Br 0.11842(5) 0.11825(3) 0.18282(3) 0.02776(13) Uani 1 1 d .
Br9 Br 0.26903(5) -0.01005(3) 0.28352(3) 0.02492(12) Uani 1 1 d .
Br10 Br 0.32291(9) 0.29695(4) 0.24065(5) 0.0647(3) Uani 1 1 d .
C1 C 0.8975(5) 0.2798(3) 0.2986(4) 0.0315(14) Uani 1 1 d .
H1 H 0.8475 0.2420 0.2860 0.038 Uiso 1 1 calc R
C2 C 0.9937(6) 0.3640(3) 0.3608(4) 0.0395(16) Uani 1 1 d .
H2 H 1.0203 0.3939 0.3986 0.047 Uiso 1 1 calc R
C3 C 1.0280(6) 0.3639(3) 0.2949(4) 0.0395(16) Uani 1 1 d .
H3 H 1.0835 0.3941 0.2783 0.047 Uiso 1 1 calc R
C4 C 0.9770(7) 0.2950(4) 0.1785(4) 0.0433(17) Uani 1 1 d .
H4A H 0.9324 0.2527 0.1659 0.052 Uiso 1 1 calc R
H4B H 1.0606 0.2868 0.1718 0.052 Uiso 1 1 calc R
C5 C 0.9285(8) 0.3516(4) 0.1302(5) 0.061(2) Uani 1 1 d .
H5A H 0.8469 0.3611 0.1385 0.091 Uiso 1 1 calc R
H5B H 0.9304 0.3380 0.0807 0.091 Uiso 1 1 calc R
H5C H 0.9765 0.3925 0.1401 0.091 Uiso 1 1 calc R
C6 C 0.8478(7) 0.2943(4) 0.4238(4) 0.0477(18) Uani 1 1 d .
H6A H 0.7992 0.3330 0.4349 0.072 Uiso 1 1 calc R
H6B H 0.9050 0.2838 0.4650 0.072 Uiso 1 1 calc R
H6C H 0.7971 0.2547 0.4122 0.072 Uiso 1 1 calc R
C7 C 0.4519(5) 0.4084(3) 0.3807(3) 0.0310(14) Uani 1 1 d .
H7 H 0.3851 0.3953 0.3490 0.037 Uiso 1 1 calc R
C8 C 0.5741(6) 0.4258(4) 0.4791(4) 0.0443(18) Uani 1 1 d .
H8 H 0.6060 0.4261 0.5276 0.053 Uiso 1 1 calc R
C9 C 0.6257(6) 0.4514(4) 0.4238(4) 0.0423(17) Uani 1 1 d .
H9 H 0.7003 0.4732 0.4267 0.051 Uiso 1 1 calc R
C10 C 0.5687(6) 0.4592(4) 0.2879(4) 0.0408(16) Uani 1 1 d .
H10A H 0.5753 0.5093 0.2850 0.049 Uiso 1 1 calc R
H10B H 0.4993 0.4451 0.2550 0.049 Uiso 1 1 calc R
C11 C 0.6796(6) 0.4270(4) 0.2642(4) 0.0475(19) Uani 1 1 d .
H11A H 0.7486 0.4406 0.2967 0.071 Uiso 1 1 calc R
H11B H 0.6893 0.4424 0.2160 0.071 Uiso 1 1 calc R
H11C H 0.6720 0.3774 0.2645 0.071 Uiso 1 1 calc R
C12 C 0.3746(7) 0.3651(4) 0.4914(4) 0.050(2) Uani 1 1 d .
H12A H 0.3322 0.3998 0.5155 0.076 Uiso 1 1 calc R
H12B H 0.4146 0.3340 0.5266 0.076 Uiso 1 1 calc R
H12C H 0.3185 0.3396 0.4584 0.076 Uiso 1 1 calc R
C13 C 0.2173(6) -0.0171(3) 0.4620(3) 0.0322(14) Uani 1 1 d .
H13 H 0.2944 -0.0107 0.4858 0.039 Uiso 1 1 calc R
C14 C 0.0546(6) -0.0663(4) 0.4068(4) 0.0380(16) Uani 1 1 d .
H14 H 0.0013 -0.0997 0.3859 0.046 Uiso 1 1 calc R
C15 C 0.0355(6) 0.0023(4) 0.4096(4) 0.0386(16) Uani 1 1 d .
H15 H -0.0348 0.0253 0.3916 0.046 Uiso 1 1 calc R
C16 C 0.1657(7) 0.1077(4) 0.4572(4) 0.0465(18) Uani 1 1 d .
H16A H 0.2491 0.1164 0.4504 0.056 Uiso 1 1 calc R
H16B H 0.1550 0.1192 0.5068 0.056 Uiso 1 1 calc R
C17 C 0.0849(7) 0.1530(4) 0.4062(5) 0.052(2) Uani 1 1 d .
H17A H 0.0842 0.1361 0.3576 0.078 Uiso 1 1 calc R
H17B H 0.1144 0.1998 0.4090 0.078 Uiso 1 1 calc R
H17C H 0.0046 0.1518 0.4197 0.078 Uiso 1 1 calc R
C18 C 0.2332(7) -0.1435(4) 0.4467(4) 0.050(2) Uani 1 1 d .
H18A H 0.2983 -0.1409 0.4851 0.075 Uiso 1 1 calc R
H18B H 0.2646 -0.1533 0.4019 0.075 Uiso 1 1 calc R
H18C H 0.1787 -0.1797 0.4570 0.075 Uiso 1 1 calc R
N1 N 0.9686(5) 0.3120(3) 0.2551(3) 0.0320(12) Uani 1 1 d .
N2 N 0.9114(5) 0.3114(3) 0.3624(3) 0.0353(13) Uani 1 1 d .
N3 N 0.5496(5) 0.4398(3) 0.3618(3) 0.0309(12) Uani 1 1 d .
N4 N 0.4646(5) 0.3989(3) 0.4507(3) 0.0360(13) Uani 1 1 d .
N5 N 0.1691(5) -0.0774(3) 0.4408(3) 0.0304(11) Uani 1 1 d .
N6 N 0.1377(5) 0.0327(3) 0.4439(3) 0.0317(12) Uani 1 1 d .
Re1 Re 0.526897(18) 0.134316(11) 0.313998(11) 0.01724(5) Uani 1 1 d .
Re2 Re 0.555787(19) 0.146026(11) 0.169522(11) 0.01856(6) Uani 1 1 d .
Re3 Re 0.348805(18) 0.089951(11) 0.211314(11) 0.01621(5) Uani 1 1 d .
S1 S 0.57465(13) 0.22979(7) 0.25450(8) 0.0231(3) Uani 1 1 d .
S2 S 0.36512(12) 0.17715(7) 0.13303(7) 0.0217(3) Uani 1 1 d .
S3 S 0.33161(12) 0.16524(7) 0.30238(7) 0.0210(3) Uani 1 1 d .
S4 S 0.54113(11) 0.04320(7) 0.23363(7) 0.0182(3) Uani 1 1 d .

loop_
_atom_site_aniso_label
_atom_site_aniso_U_11
_atom_site_aniso_U_22
_atom_site_aniso_U_33
_atom_site_aniso_U_23
_atom_site_aniso_U_13
_atom_site_aniso_U_12
Br1 0.0289(3) 0.0367(4) 0.0239(3) 0.0101(2) -0.0021(2) -0.0043(3)
Br2 0.0372(3) 0.0327(3) 0.0259(3) -0.0115(2) -0.0043(3) 0.0086(3)
Br3 0.0198(3) 0.0321(3) 0.0311(3) -0.0007(2) -0.0037(2) 0.0022(2)
Br4 0.0204(3) 0.0396(4) 0.0361(3) -0.0065(3) 0.0073(2) -0.0033(3)
Br5 0.0457(4) 0.0322(4) 0.0394(4) 0.0132(3) 0.0118(3) -0.0067(3)
Br6 0.0325(3) 0.0379(4) 0.0238(3) -0.0095(2) 0.0085(2) -0.0052(3)
Br7 0.0268(3) 0.0232(3) 0.0233(3) -0.0046(2) -0.0016(2) -0.0017(2)
Br8 0.0172(3) 0.0304(3) 0.0344(3) -0.0015(2) -0.0024(2) 0.0037(2)
Br9 0.0246(3) 0.0252(3) 0.0254(3) 0.0037(2) 0.0046(2) -0.0049(2)
Br10 0.0856(6) 0.0344(4) 0.0629(5) -0.0238(4) -0.0392(5) 0.0340(4)
C1 0.028(3) 0.022(3) 0.043(4) 0.000(3) 0.003(3) -0.008(3)
C2 0.038(4) 0.034(4) 0.046(4) -0.002(3) 0.004(3) -0.012(3)
C3 0.042(4) 0.029(4) 0.049(4) -0.002(3) 0.010(3) -0.013(3)
C4 0.047(4) 0.041(4) 0.043(4) -0.005(3) 0.008(3) 0.000(3)
C5 0.069(6) 0.058(6) 0.053(5) 0.001(4) 0.002(4) 0.005(4)
C6 0.054(4) 0.044(4) 0.047(4) 0.001(3) 0.011(4) -0.010(4)
C7 0.025(3) 0.033(4) 0.033(3) -0.010(3) -0.006(3) 0.007(3)
C8 0.043(4) 0.048(5) 0.037(4) -0.015(3) -0.013(3) 0.010(3)
C9 0.033(4) 0.047(4) 0.043(4) -0.016(3) -0.009(3) -0.010(3)
C10 0.042(4) 0.038(4) 0.041(4) 0.004(3) -0.002(3) 0.007(3)
C11 0.040(4) 0.040(4) 0.065(5) 0.004(4) 0.014(4) 0.000(3)
C12 0.062(5) 0.046(5) 0.047(5) 0.007(3) 0.024(4) 0.014(4)
C13 0.031(3) 0.042(4) 0.023(3) -0.001(3) 0.004(3) 0.003(3)
C14 0.037(4) 0.042(4) 0.033(4) -0.005(3) -0.001(3) -0.010(3)
C15 0.029(3) 0.049(4) 0.037(4) 0.001(3) 0.003(3) 0.007(3)
C16 0.060(5) 0.040(4) 0.042(4) -0.005(3) 0.017(4) 0.004(4)
C17 0.042(4) 0.049(5) 0.067(6) -0.001(4) 0.015(4) -0.003(4)
C18 0.061(5) 0.047(5) 0.040(4) 0.000(3) -0.005(4) 0.011(4)
N1 0.036(3) 0.021(3) 0.039(3) 0.002(2) 0.006(2) -0.003(2)
N2 0.036(3) 0.027(3) 0.042(3) 0.004(2) 0.001(2) -0.006(2)
N3 0.032(3) 0.027(3) 0.033(3) -0.007(2) -0.002(2) 0.007(2)
N4 0.045(3) 0.032(3) 0.031(3) -0.004(2) 0.006(3) 0.014(3)
N5 0.033(3) 0.035(3) 0.023(3) 0.000(2) 0.002(2) 0.000(2)
N6 0.037(3) 0.033(3) 0.026(3) -0.004(2) 0.009(2) -0.001(2)
Re1 0.01678(10) 0.01692(11) 0.01743(11) -0.00120(7) -0.00053(8) 0.00137(8)
Re2 0.01930(11) 0.01693(11) 0.01971(11) -0.00024(8) 0.00344(8) -0.00140(8)
Re3 0.01547(10) 0.01525(11) 0.01752(10) 0.00009(7) 0.00023(8) 0.00046(8)
S1 0.0246(7) 0.0172(7) 0.0270(7) -0.0013(5) 0.0005(6) -0.0019(6)
S2 0.0229(7) 0.0197(7) 0.0218(7) 0.0043(5) -0.0008(5) 0.0013(5)
S3 0.0186(6) 0.0237(7) 0.0205(7) -0.0029(5) 0.0014(5) 0.0038(5)
S4 0.0166(6) 0.0153(6) 0.0224(7) -0.0010(5) 0.0011(5) 0.0008(5)

loop_
_atom_type_symbol
_atom_type_description
_atom_type_scat_dispersion_real
_atom_type_scat_dispersion_imag
_atom_type_scat_source
C C 0.0033 0.0016 'International Tables Vol C Tables 4.2.6.8 and 6.1.1.4'
H H 0.0000 0.0000 'International Tables Vol C Tables 4.2.6.8 and 6.1.1.4'
N N 0.0061 0.0033 'International Tables Vol C Tables 4.2.6.8 and 6.1.1.4'
S S 0.1246 0.1234 'International Tables Vol C Tables 4.2.6.8 and 6.1.1.4'
Br Br -0.2901 2.4595 'International Tables Vol C Tables 4.2.6.8 and 6.1.1.4'
Re Re -1.0185 7.2310 'International Tables Vol C Tables 4.2.6.8 and 6.1.1.4'

loop_
_geom_angle_atom_site_label_1
_geom_angle_atom_site_label_2
_geom_angle_atom_site_label_3
_geom_angle
S3 Br10 S1 66.09(4)
S3 Br10 S2 65.75(4)
S1 Br10 S2 62.52(4)
N2 C1 N1 108.0(5)
N2 C1 H1 126.0
N1 C1 H1 126.0
C3 C2 N2 106.5(6)
C3 C2 H2 126.7
N2 C2 H2 126.7
C2 C3 N1 109.1(6)
C2 C3 H3 125.5
N1 C3 H3 125.5
N1 C4 C5 111.2(6)
N1 C4 H4A 109.4
C5 C4 H4A 109.4
N1 C4 H4B 109.4
C5 C4 H4B 109.4
H4A C4 H4B 108.0
C4 C5 H5A 109.5
C4 C5 H5B 109.5
H5A C5 H5B 109.5
C4 C5 H5C 109.5
H5A C5 H5C 109.5
H5B C5 H5C 109.5
N2 C6 H6A 109.5
N2 C6 H6B 109.5
H6A C6 H6B 109.5
N2 C6 H6C 109.5
H6A C6 H6C 109.5
H6B C6 H6C 109.5
N4 C7 N3 109.2(6)
N4 C7 H7 125.4
N3 C7 H7 125.4
C9 C8 N4 106.9(6)
C9 C8 H8 126.6
N4 C8 H8 126.6
C8 C9 N3 107.9(6)
C8 C9 H9 126.1
N3 C9 H9 126.1
N3 C10 C11 112.8(6)
N3 C10 H10A 109.0
C11 C10 H10A 109.0
N3 C10 H10B 109.0
C11 C10 H10B 109.0
H10A C10 H10B 107.8
C10 C11 H11A 109.5
C10 C11 H11B 109.5
H11A C11 H11B 109.5
C10 C11 H11C 109.5
H11A C11 H11C 109.5
H11B C11 H11C 109.5
N4 C12 H12A 109.5
N4 C12 H12B 109.5
H12A C12 H12B 109.5
N4 C12 H12C 109.5
H12A C12 H12C 109.5
H12B C12 H12C 109.5
N5 C13 N6 108.8(6)
N5 C13 H13 125.6
N6 C13 H13 125.6
C15 C14 N5 106.2(6)
C15 C14 H14 126.9
N5 C14 H14 126.9
C14 C15 N6 108.1(6)
C14 C15 H15 126.0
N6 C15 H15 126.0
N6 C16 C17 111.0(6)
N6 C16 H16A 109.4
C17 C16 H16A 109.4
N6 C16 H16B 109.4
C17 C16 H16B 109.4
H16A C16 H16B 108.0
C16 C17 H17A 109.5
C16 C17 H17B 109.5
H17A C17 H17B 109.5
C16 C17 H17C 109.5
H17A C17 H17C 109.5
H17B C17 H17C 109.5
N5 C18 H18A 109.5
N5 C18 H18B 109.5
H18A C18 H18B 109.5
N5 C18 H18C 109.5
H18A C18 H18C 109.5
H18B C18 H18C 109.5
C1 N1 C3 107.2(5)
C1 N1 C4 125.7(6)
C3 N1 C4 127.1(6)
C1 N2 C2 109.2(6)
C1 N2 C6 125.6(6)
C2 N2 C6 125.2(6)
C7 N3 C9 107.5(6)
C7 N3 C10 125.3(5)
C9 N3 C10 127.1(6)
C7 N4 C8 108.5(6)
C7 N4 C12 124.7(6)
C8 N4 C12 126.8(6)
C13 N5 C14 109.0(6)
C13 N5 C18 124.4(6)
C14 N5 C18 126.3(6)
C13 N6 C15 107.9(5)
C13 N6 C16 122.5(6)
C15 N6 C16 129.5(6)
S1 Re1 S3 91.11(5)
S1 Re1 S4 105.39(5)
S3 Re1 S4 106.09(5)
S1 Re1 Br1 163.13(4)
S3 Re1 Br1 91.37(4)
S4 Re1 Br1 89.93(4)
S1 Re1 Br3 92.02(4)
S3 Re1 Br3 165.13(4)
S4 Re1 Br3 87.06(3)
Br1 Re1 Br3 81.55(2)
S1 Re1 Br2 81.38(4)
S3 Re1 Br2 81.49(4)
S4 Re1 Br2 169.48(4)
Br1 Re1 Br2 82.50(2)
Br3 Re1 Br2 84.62(2)
S1 Re1 Re3 96.24(4)
S3 Re1 Re3 52.78(3)
S4 Re1 Re3 54.04(3)
Br1 Re1 Re3 98.547(16)
Br3 Re1 Re3 141.049(17)
Br2 Re1 Re3 134.228(16)
S1 Re1 Re2 52.40(4)
S3 Re1 Re2 96.18(4)
S4 Re1 Re2 53.83(3)
Br1 Re1 Re2 143.669(18)
Br3 Re1 Re2 97.246(16)
Br2 Re1 Re2 133.743(18)
Re3 Re1 Re2 60.164(8)
S2 Re2 S1 91.62(5)
S2 Re2 S4 105.16(5)
S1 Re2 S4 104.96(5)
S2 Re2 Br6 92.66(4)
S1 Re2 Br6 165.07(4)
S4 Re2 Br6 87.70(4)
S2 Re2 Br4 164.09(4)
S1 Re2 Br4 90.47(4)
S4 Re2 Br4 89.50(3)
Br6 Re2 Br4 81.60(2)
S2 Re2 Br5 82.08(4)
S1 Re2 Br5 82.04(4)
S4 Re2 Br5 169.55(4)
Br6 Re2 Br5 84.39(2)
Br4 Re2 Br5 82.60(2)
S2 Re2 Re3 52.28(3)
S1 Re2 Re3 95.57(4)
S4 Re2 Re3 53.74(3)
Br6 Re2 Re3 98.362(16)
Br4 Re2 Re3 143.077(18)
Br5 Re2 Re3 134.298(18)
S2 Re2 Re1 95.83(4)
S1 Re2 Re1 52.14(4)
S4 Re2 Re1 53.66(3)
Br6 Re2 Re1 141.319(18)
Br4 Re2 Re1 97.896(17)
Br5 Re2 Re1 134.133(18)
Re3 Re2 Re1 59.545(8)
S2 Re3 S3 91.43(5)
S2 Re3 S4 105.23(5)
S3 Re3 S4 105.89(5)
S2 Re3 Br7 90.31(4)
S3 Re3 Br7 164.48(4)
S4 Re3 Br7 88.50(3)
S2 Re3 Br9 163.86(4)
S3 Re3 Br9 91.48(4)
S4 Re3 Br9 89.21(4)
Br7 Re3 Br9 82.77(2)
S2 Re3 Br8 82.28(4)
S3 Re3 Br8 81.38(4)
S4 Re3 Br8 169.15(4)
Br7 Re3 Br8 83.576(19)
Br9 Re3 Br8 82.47(2)
S2 Re3 Re1 96.36(4)
S3 Re3 Re1 52.61(3)
S4 Re3 Re1 54.01(3)
Br7 Re3 Re1 142.378(16)
Br9 Re3 Re1 98.015(15)
Br8 Re3 Re1 133.978(16)
S2 Re3 Re2 52.21(4)
S3 Re3 Re2 96.16(4)
S4 Re3 Re2 53.88(3)
Br7 Re3 Re2 97.085(15)
Br9 Re3 Re2 143.003(16)
Br8 Re3 Re2 134.445(17)
Re1 Re3 Re2 60.291(8)
Re1 S1 Re2 75.46(4)
Re1 S1 Br10 96.79(5)
Re2 S1 Br10 103.46(5)
Re2 S2 Re3 75.51(4)
Re2 S2 Br10 102.31(5)
Re3 S2 Br10 96.25(5)
Re1 S3 Re3 74.62(4)
Re1 S3 Br10 105.56(6)
Re3 S3 Br10 106.25(5)
Re1 S4 Re3 71.96(4)
Re1 S4 Re2 72.51(4)
Re3 S4 Re2 72.39(4)

loop_
_geom_bond_atom_site_label_1
_geom_bond_atom_site_label_2
_geom_bond_distance
Br1 Re1 2.5621(6)
Br2 Re1 2.6241(6)
Br3 Re1 2.5839(6)
Br4 Re2 2.5672(6)
Br5 Re2 2.6325(6)
Br6 Re2 2.5475(6)
Br7 Re3 2.5566(6)
Br8 Re3 2.6258(6)
Br9 Re3 2.5672(6)
Br10 S3 2.7830(17)
Br10 S1 3.0814(16)
Br10 S2 3.1265(16)
C1 N2 1.327(8)
C1 N1 1.349(8)
C1 H1 0.9300
C2 C3 1.326(10)
C2 N2 1.373(8)
C2 H2 0.9300
C3 N1 1.369(8)
C3 H3 0.9300
C4 N1 1.473(8)
C4 C5 1.476(10)
C4 H4A 0.9700
C4 H4B 0.9700
C5 H5A 0.9600
C5 H5B 0.9600
C5 H5C 0.9600
C6 N2 1.451(9)
C6 H6A 0.9600
C6 H6B 0.9600
C6 H6C 0.9600
C7 N4 1.306(8)
C7 N3 1.331(8)
C7 H7 0.9300
C8 C9 1.330(11)
C8 N4 1.376(9)
C8 H8 0.9300
C9 N3 1.368(8)
C9 H9 0.9300
C10 N3 1.463(9)
C10 C11 1.498(9)
C10 H10A 0.9700
C10 H10B 0.9700
C11 H11A 0.9600
C11 H11B 0.9600
C11 H11C 0.9600
C12 N4 1.478(9)
C12 H12A 0.9600
C12 H12B 0.9600
C12 H12C 0.9600
C13 N5 1.322(8)
C13 N6 1.325(8)
C13 H13 0.9300
C14 C15 1.341(9)
C14 N5 1.377(8)
C14 H14 0.9300
C15 N6 1.373(8)
C15 H15 0.9300
C16 N6 1.494(9)
C16 C17 1.508(10)
C16 H16A 0.9700
C16 H16B 0.9700
C17 H17A 0.9600
C17 H17B 0.9600
C17 H17C 0.9600
C18 N5 1.460(8)
C18 H18A 0.9600
C18 H18B 0.9600
C18 H18C 0.9600
Re1 S1 2.2432(14)
Re1 S3 2.2493(13)
Re1 S4 2.3228(13)
Re1 Re3 2.7298(3)
Re1 Re2 2.7504(3)
Re2 S2 2.2422(14)
Re2 S1 2.2511(14)
Re2 S4 2.3280(13)
Re2 Re3 2.7469(3)
Re3 S2 2.2443(13)
Re3 S3 2.2544(13)
Re3 S4 2.3238(13)
